data_2229239
loop_
_publ_author_name
'Diop, Tidiane'
'Diop, Libasse'
'Molloy, K. C. Kieran'
'Kocioc-K\"ohn, Gabrielle'

_publ_section_title
;
 Bis(trimethylammonium) tetrachloridodiphenylstannate(IV)
;
_journal_coeditor_code SU2238
_journal_issue 2
_journal_name_full 'Acta Crystallographica Section E'
_journal_page_first m203
_journal_page_last m204
_journal_paper_doi 10.1107/S1600536811000870
_journal_volume 67
_journal_year 2011
_chemical_formula_iupac '(C3 H10 N)2 [Sn (C6 H5)2 Cl4]'
_chemical_formula_moiety '2(C3 H10 N +), C12 H10 Cl4 Sn 2-'
_chemical_formula_sum 'C18 H30 Cl4 N2 Sn'
_chemical_formula_weight 534.93
_chemical_name_systematic
;
Bis(trimethylammonium) tetrachloridodiphenylstannate(IV)
;
_space_group_IT_number 14
_symmetry_cell_setting monoclinic
_symmetry_space_group_name_Hall '-P 2yn'
_symmetry_space_group_name_H-M 'P 1 21/n 1'
_atom_sites_solution_hydrogens geom
_atom_sites_solution_primary direct
_atom_sites_solution_secondary difmap
_audit_creation_method SHELXL-97
_cell_angle_alpha 90.00
_cell_angle_beta 96.0460(10)
_cell_angle_gamma 90.00
_cell_formula_units_Z 2
_cell_length_a 9.0072(2)
_cell_length_b 8.4125(2)
_cell_length_c 14.9473(4)
_cell_measurement_reflns_used 7261
_cell_measurement_temperature 150(2)
_cell_measurement_theta_max 27.485
_cell_measurement_theta_min 2.910
_cell_volume 1126.30(5)
_computing_cell_refinement 'SCALEPACK (Otwinowski & Minor, 1997)'
_computing_data_collection 'COLLECT (Nonius, 1998)'
_computing_data_reduction 'DENZO/SCALEPACK (Otwinowski & Minor, 1997)'
_computing_molecular_graphics 'ORTEP-3 for Windows (Farrugia, 1997)'
_computing_publication_material 'WinGX (Farrugia, 1999)'
_computing_structure_refinement 'SHELXL97 (Sheldrick, 2008)'
_computing_structure_solution 'SIR97 (Altomare <i>et al.</i>, 1999)'
_diffrn_ambient_temperature 150(2)
_diffrn_measured_fraction_theta_full 0.998
_diffrn_measured_fraction_theta_max 0.998
_diffrn_measurement_device_type 'Nonius KappaCCD'
_diffrn_measurement_method '142 2.0 degree images with \v scans'
_diffrn_radiation_monochromator graphite
_diffrn_radiation_source 'fine-focus sealed tube'
_diffrn_radiation_type MoK\a
_diffrn_radiation_wavelength 0.71073
_diffrn_reflns_av_R_equivalents 0.0484
_diffrn_reflns_av_sigmaI/netI 0.0370
_diffrn_reflns_limit_h_max 11
_diffrn_reflns_limit_h_min -11
_diffrn_reflns_limit_k_max 10
_diffrn_reflns_limit_k_min -10
_diffrn_reflns_limit_l_max 19
_diffrn_reflns_limit_l_min -19
_diffrn_reflns_number 12905
_diffrn_reflns_theta_full 27.50
_diffrn_reflns_theta_max 27.50
_diffrn_reflns_theta_min 3.32
_diffrn_standards_decay_% 0
_diffrn_standards_number 0
_exptl_absorpt_coefficient_mu 1.614
_exptl_absorpt_correction_T_max 0.7385
_exptl_absorpt_correction_T_min 0.6885
_exptl_absorpt_correction_type multi-scan
_exptl_absorpt_process_details '(SORTAV; Blessing, 1995)'
_exptl_crystal_colour colourless
_exptl_crystal_density_diffrn 1.577
_exptl_crystal_density_method 'not measured'
_exptl_crystal_description block
_exptl_crystal_F_000 540
_exptl_crystal_size_max 0.25
_exptl_crystal_size_mid 0.25
_exptl_crystal_size_min 0.20
_refine_diff_density_max 2.359
_refine_diff_density_min -1.407
_refine_ls_extinction_method none
_refine_ls_goodness_of_fit_ref 1.084
_refine_ls_hydrogen_treatment mixed
_refine_ls_matrix_type full
_refine_ls_number_parameters 122
_refine_ls_number_reflns 2571
_refine_ls_number_restraints 0
_refine_ls_restrained_S_all 1.084
_refine_ls_R_factor_all 0.0378
_refine_ls_R_factor_gt 0.0293
_refine_ls_shift/su_max 0.000
_refine_ls_shift/su_mean 0.000
_refine_ls_structure_factor_coef Fsqd
_refine_ls_weighting_details 'calc w=1/[\s^2^(Fo^2^)+(0.0339P)^2^+0.7419P] where P=(Fo^2^+2Fc^2^)/3'
_refine_ls_weighting_scheme calc
_refine_ls_wR_factor_gt 0.0677
_refine_ls_wR_factor_ref 0.0721
_reflns_number_gt 2219
_reflns_number_total 2571
_reflns_threshold_expression I>2\s(I)
_cod_data_source_file su2238.cif
_cod_data_source_block I
_cod_original_sg_symbol_H-M 'P 21/n'
_cod_database_code 2229239
_cod_database_fobs_code 2229239

loop_
_symmetry_equiv_pos_site_id
_symmetry_equiv_pos_as_xyz
1 x,y,z
2 1/2-x,1/2+y,1/2-z
3 -x,-y,-z
4 1/2+x,1/2-y,1/2+z

loop_
_atom_site_aniso_label
_atom_site_aniso_U_11
_atom_site_aniso_U_22
_atom_site_aniso_U_33
_atom_site_aniso_U_12
_atom_site_aniso_U_13
_atom_site_aniso_U_23
Sn1 0.01470(10) 0.01710(10) 0.01440(10) -0.00060(10) 0.00410(10) 0.00100(10)
Cl1 0.0237(3) 0.0258(3) 0.0196(3) -0.0035(2) 0.0072(2) -0.0058(2)
Cl2 0.0181(3) 0.0304(3) 0.0286(3) 0.0049(2) 0.0043(2) 0.0089(3)
C1 0.0158(11) 0.0185(12) 0.0132(11) -0.0032(9) 0.0025(8) 0.0009(8)
C2 0.0196(12) 0.0212(12) 0.0169(12) -0.0013(9) 0.0030(9) 0.0000(9)
C3 0.0199(12) 0.0335(15) 0.0172(12) -0.0030(10) 0.0056(9) 0.0014(10)
C4 0.0240(13) 0.0290(14) 0.0215(13) -0.0092(11) -0.0009(10) 0.0070(10)
C5 0.0287(14) 0.0166(12) 0.0275(13) -0.0034(10) -0.0007(11) 0.0033(10)
C6 0.0211(12) 0.0191(12) 0.0204(12) 0.0005(9) 0.0028(9) -0.0018(9)
N1 0.0182(11) 0.0313(12) 0.0210(11) -0.0051(9) -0.0002(9) -0.0037(9)
C7 0.0308(16) 0.0350(16) 0.060(2) -0.0007(13) -0.0005(15) -0.0132(15)
C8 0.0371(17) 0.068(2) 0.0211(15) -0.0077(15) -0.0020(13) 0.0081(14)
C9 0.0277(15) 0.0436(17) 0.0282(15) -0.0044(12) 0.0078(12) -0.0067(12)

loop_
_atom_site_type_symbol
_atom_site_label
_atom_site_fract_x
_atom_site_fract_y
_atom_site_fract_z
_atom_site_U_iso_or_equiv
_atom_site_thermal_displace_type
_atom_site_calc_flag
_atom_site_refinement_flags
_atom_site_occupancy
Sn Sn1 0.50000 0.50000 0.50000 0.01520(10) Uani . . 1.000
Cl Cl1 0.47692(7) 0.31690(7) 0.36079(4) 0.0227(2) Uani . . 1.000
Cl Cl2 0.25333(7) 0.63136(8) 0.43640(4) 0.0256(2) Uani . . 1.000
C C1 0.6252(3) 0.6661(3) 0.42855(15) 0.0158(7) Uani . . 1.000
C C2 0.7359(3) 0.6103(3) 0.37812(16) 0.0192(7) Uani . . 1.000
C C3 0.8137(3) 0.7152(3) 0.32797(17) 0.0233(8) Uani . . 1.000
C C4 0.7807(3) 0.8763(3) 0.32840(17) 0.0251(8) Uani . . 1.000
C C5 0.6730(3) 0.9329(3) 0.37967(18) 0.0245(8) Uani . . 1.000
C C6 0.5941(3) 0.8278(3) 0.42938(16) 0.0202(7) Uani . . 1.000
N N1 0.1432(2) 0.2116(3) 0.37059(14) 0.0237(7) Uani . . 1.000
C C7 0.1802(4) 0.0396(4) 0.3674(3) 0.0423(10) Uani . . 1.000
C C8 0.0931(4) 0.2743(4) 0.2800(2) 0.0424(10) Uani . . 1.000
C C9 0.0323(3) 0.2447(4) 0.4350(2) 0.0328(9) Uani . . 1.000
H H2 0.75850 0.50000 0.37790 0.0230 Uiso calc R 1.000
H H3 0.88900 0.67660 0.29360 0.0280 Uiso calc R 1.000
H H4 0.83220 0.94790 0.29340 0.0300 Uiso calc R 1.000
H H5 0.65260 1.04370 0.38110 0.0290 Uiso calc R 1.000
H H6 0.51900 0.86680 0.46380 0.0240 Uiso calc R 1.000
H H1 0.224(3) 0.258(3) 0.391(2) 0.022(7) Uiso . . 1.000
H H7A 0.09310 -0.01930 0.34000 0.0630 Uiso calc R 1.000
H H7B 0.20770 0.00040 0.42870 0.0630 Uiso calc R 1.000
H H7C 0.26400 0.02430 0.33160 0.0630 Uiso calc R 1.000
H H8A 0.16890 0.25150 0.23930 0.0640 Uiso calc R 1.000
H H8B 0.07840 0.38950 0.28350 0.0640 Uiso calc R 1.000
H H8C -0.00120 0.22340 0.25710 0.0640 Uiso calc R 1.000
H H9A 0.01660 0.35970 0.43870 0.0490 Uiso calc R 1.000
H H9B 0.06950 0.20380 0.49450 0.0490 Uiso calc R 1.000
H H9C -0.06240 0.19260 0.41420 0.0490 Uiso calc R 1.000

loop_
_atom_type_symbol
_atom_type_description
_atom_type_scat_dispersion_real
_atom_type_scat_dispersion_imag
_atom_type_scat_source
C C 0.0033 0.0016 'International Tables Vol C Tables 4.2.6.8 and 6.1.1.4'
H H 0.0000 0.0000 'International Tables Vol C Tables 4.2.6.8 and 6.1.1.4'
N N 0.0061 0.0033 'International Tables Vol C Tables 4.2.6.8 and 6.1.1.4'
Cl Cl 0.1484 0.1585 'International Tables Vol C Tables 4.2.6.8 and 6.1.1.4'
Sn Sn -0.6537 1.4246 'International Tables Vol C Tables 4.2.6.8 and 6.1.1.4'

loop_
_geom_angle_atom_site_label_1
_geom_angle_atom_site_label_2
_geom_angle_atom_site_label_3
_geom_angle_site_symmetry_1
_geom_angle_site_symmetry_2
_geom_angle_site_symmetry_3
_geom_angle
_geom_angle_publ_flag
Cl1 Sn1 Cl2 . . . 88.01(2) no
Cl1 Sn1 C1 . . . 89.39(6) no
Cl1 Sn1 Cl1 . . 3_666 180.00 no
Cl1 Sn1 Cl2 . . 3_666 91.99(2) no
Cl1 Sn1 C1 . . 3_666 90.61(6) no
Cl2 Sn1 C1 . . . 90.86(7) no
Cl1 Sn1 Cl2 3_666 . . 91.99(2) no
Cl2 Sn1 Cl2 . . 3_666 180.00 no
Cl2 Sn1 C1 . . 3_666 89.14(7) no
Cl1 Sn1 C1 3_666 . . 90.61(6) no
Cl2 Sn1 C1 3_666 . . 89.14(7) no
C1 Sn1 C1 . . 3_666 180.00 no
Cl1 Sn1 Cl2 3_666 . 3_666 88.01(2) no
Cl1 Sn1 C1 3_666 . 3_666 89.39(6) no
Cl2 Sn1 C1 3_666 . 3_666 90.86(7) no
C7 N1 C8 . . . 111.4(3) no
C7 N1 C9 . . . 111.8(2) no
C8 N1 C9 . . . 111.4(2) no
C8 N1 H1 . . . 109.3(19) no
C9 N1 H1 . . . 106.8(19) no
C7 N1 H1 . . . 105.7(17) no
C2 C1 C6 . . . 119.4(2) no
Sn1 C1 C2 . . . 119.52(18) no
Sn1 C1 C6 . . . 121.02(19) no
C1 C2 C3 . . . 120.4(2) no
C2 C3 C4 . . . 119.7(2) no
C3 C4 C5 . . . 120.1(2) no
C4 C5 C6 . . . 120.2(2) no
C1 C6 C5 . . . 120.1(2) no
C1 C2 H2 . . . 120.00 no
C3 C2 H2 . . . 120.00 no
C2 C3 H3 . . . 120.00 no
C4 C3 H3 . . . 120.00 no
C5 C4 H4 . . . 120.00 no
C3 C4 H4 . . . 120.00 no
C4 C5 H5 . . . 120.00 no
C6 C5 H5 . . . 120.00 no
C5 C6 H6 . . . 120.00 no
C1 C6 H6 . . . 120.00 no
N1 C7 H7A . . . 109.00 no
N1 C7 H7B . . . 109.00 no
N1 C7 H7C . . . 110.00 no
H7A C7 H7B . . . 109.00 no
H7A C7 H7C . . . 110.00 no
H7B C7 H7C . . . 109.00 no
N1 C8 H8A . . . 109.00 no
N1 C8 H8B . . . 109.00 no
N1 C8 H8C . . . 109.00 no
H8A C8 H8B . . . 109.00 no
H8A C8 H8C . . . 109.00 no
H8B C8 H8C . . . 109.00 no
N1 C9 H9A . . . 109.00 no
N1 C9 H9B . . . 109.00 no
N1 C9 H9C . . . 109.00 no
H9A C9 H9B . . . 109.00 no
H9A C9 H9C . . . 109.00 no
H9B C9 H9C . . . 110.00 no

loop_
_geom_bond_atom_site_label_1
_geom_bond_atom_site_label_2
_geom_bond_site_symmetry_1
_geom_bond_site_symmetry_2
_geom_bond_distance
_geom_bond_publ_flag
Sn1 Cl1 . . 2.5796(6) no
Sn1 Cl2 . . 2.5722(6) no
Sn1 C1 . . 2.149(3) no
Sn1 Cl1 . 3_666 2.5796(6) no
Sn1 Cl2 . 3_666 2.5722(6) no
Sn1 C1 . 3_666 2.149(3) no
N1 C9 . . 1.485(3) no
N1 C7 . . 1.487(4) no
N1 C8 . . 1.479(4) no
N1 H1 . . 0.85(3) no
C1 C6 . . 1.389(4) no
C1 C2 . . 1.393(4) no
C2 C3 . . 1.394(4) no
C3 C4 . . 1.388(4) no
C4 C5 . . 1.383(4) no
C5 C6 . . 1.397(4) no
C2 H2 . . 0.9500 no
C3 H3 . . 0.9500 no
C4 H4 . . 0.9500 no
C5 H5 . . 0.9500 no
C6 H6 . . 0.9500 no
C7 H7A . . 0.9800 no
C7 H7B . . 0.9800 no
C7 H7C . . 0.9800 no
C8 H8A . . 0.9800 no
C8 H8B . . 0.9800 no
C8 H8C . . 0.9800 no
C9 H9A . . 0.9800 no
C9 H9B . . 0.9800 no
C9 H9C . . 0.9800 no

loop_
_geom_hbond_atom_site_label_D
_geom_hbond_atom_site_label_H
_geom_hbond_atom_site_label_A
_geom_hbond_site_symmetry_A
_geom_hbond_distance_DH
_geom_hbond_distance_HA
_geom_hbond_distance_DA
_geom_hbond_angle_DHA
_geom_hbond_publ_flag
N1 H1 Cl1 . 0.85(3) 2.42(3) 3.152(2) 144(3) yes
C5 H5 Cl1 1_565 0.95 2.79 3.678(3) 156 yes

loop_
_geom_torsion_atom_site_label_1
_geom_torsion_atom_site_label_2
_geom_torsion_atom_site_label_3
_geom_torsion_atom_site_label_4
_geom_torsion_site_symmetry_1
_geom_torsion_site_symmetry_2
_geom_torsion_site_symmetry_3
_geom_torsion_site_symmetry_4
_geom_torsion
_geom_torsion_publ_flag
Cl1 Sn1 C1 C2 . . . . -43.53(19) no
Cl1 Sn1 C1 C6 . . . . 134.3(2) no
Cl2 Sn1 C1 C2 . . . . -131.53(19) no
Cl2 Sn1 C1 C6 . . . . 46.3(2) no
Cl1 Sn1 C1 C2 3_666 . . . 136.47(19) no
Cl1 Sn1 C1 C6 3_666 . . . -45.7(2) no
Cl2 Sn1 C1 C2 3_666 . . . 48.47(19) no
Cl2 Sn1 C1 C6 3_666 . . . -133.7(2) no
Sn1 C1 C2 C3 . . . . 177.05(19) no
C6 C1 C2 C3 . . . . -0.8(4) no
Sn1 C1 C6 C5 . . . . -177.54(19) no
C2 C1 C6 C5 . . . . 0.3(4) no
C1 C2 C3 C4 . . . . 0.1(4) no
C2 C3 C4 C5 . . . . 1.2(4) no
C3 C4 C5 C6 . . . . -1.7(4) no
C4 C5 C6 C1 . . . . 1.0(4) no
